data_7124009
loop_
_publ_author_name
'M\/oller, Mads Sondrup'
'Haag, Alexander'
'McKee, Vickie'
'McKenzie, Christine J.'

_publ_section_title
;
 NO sorption, in-crystal nitrite and nitrate production with arylamine
 oxidation in gas--solid single crystal to single crystal reactions
;
_journal_name_full 'Chemical Communications'
_journal_paper_doi 10.1039/C9CC05315H
_journal_year 2019
_chemical_formula_moiety 'C80 H81.6 Co4 N15 O11.4, 6(N O3), [+ 2NO, 2NO2, 2H2O (squeezed)]'
_chemical_formula_sum 'C80 H83.6 Co4 N25 O36.4'
_chemical_formula_weight 2213.43
_space_group_crystal_system triclinic
_space_group_IT_number 2
_space_group_name_Hall '-P 1'
_space_group_name_H-M_alt 'P -1'
_symmetry_space_group_name_Hall '-P 1'
_symmetry_space_group_name_H-M 'P -1'
_atom_sites_solution_hydrogens geom
_atom_sites_solution_primary dual
_atom_sites_solution_secondary difmap
_audit_creation_date 2019-05-31
_audit_creation_method
;
Olex2 1.2
(compiled 2018.05.29 svn.r3508 for OlexSys, GUI svn.r5506)
;
_audit_update_record
;
2019-05-31 deposited with the CCDC.    2019-08-15 downloaded from the CCDC.
;
_cell_angle_alpha 93.154(3)
_cell_angle_beta 98.663(4)
_cell_angle_gamma 90.411(4)
_cell_formula_units_Z 1
_cell_length_a 10.2477(6)
_cell_length_b 11.0788(5)
_cell_length_c 20.5444(8)
_cell_measurement_reflns_used 5826
_cell_measurement_temperature 100.00(10)
_cell_measurement_theta_max 75.5330
_cell_measurement_theta_min 5.6770
_cell_volume 2302.07(19)
_computing_cell_refinement 'CrysAlisPro 1.171.39.27b (Rigaku OD, 2015)'
_computing_data_collection 'CrysAlisPro 1.171.39.27b (Rigaku OD, 2015)'
_computing_data_reduction 'CrysAlisPro 1.171.39.27b (Rigaku OD, 2015)'
_computing_molecular_graphics 'Mercury (Macrae at al., 2008)'
_computing_publication_material 'Olex2 (Dolomanov et al. 2009), PublCIF (Westrip, 2010)'
_computing_structure_refinement 'SHELXL-2018/3 (Sheldrick, 2015a)'
_computing_structure_solution 'SHELXT (Sheldrick 2015)'
_diffrn_ambient_environment N~2~
_diffrn_ambient_temperature 100(2)
_diffrn_detector 'CCD plate'
_diffrn_detector_area_resol_mean 5.2923
_diffrn_detector_type AtlasS2
_diffrn_measured_fraction_theta_full 0.999
_diffrn_measured_fraction_theta_max 0.999
_diffrn_measurement_details
;
List of Runs (angles in degrees, time in seconds):

  # Type    Start    End  Width  t~exp~   \w     \q     \k     \f   Frames
#--------------------------------------------------------------------------
  1  \w    -11.00  61.00   1.00    4.11    --    0.00  38.00-120.00   72
  2  \w     13.00  41.00   1.00    4.11    --    0.00  38.00 -90.00   28
  3  \w    -65.00  11.00   1.00    4.11    --    0.00 -38.00  60.00   76
  4  \w    -65.00 -10.00   1.00    4.11    --    0.00 -38.00 -60.00   55
  5  \w     39.00  70.00   1.00   16.42    --  101.75 -19.00  90.00   31
  6  \w     45.00  94.00   1.00   16.42    --  101.75 -57.00  90.00   49
  7  \w     75.00 104.00   1.00   16.42    --  101.75 -99.00 120.00   29
  8  \w     45.00 110.00   1.00   16.42    --  101.75 -99.00   0.00   65
  9  \w     40.00  95.00   1.00   16.42    --  101.75 -57.00-120.00   55
 10  \w    126.00 167.00   1.00   16.42    --  101.75   0.00-150.00   41
 11  \w     92.00 162.00   1.00   16.42    --  101.75  38.00-120.00   70
 12  \w     91.00 141.00   1.00   16.42    --  101.75  38.00   0.00   50
 13  \w     37.00  66.00   1.00   16.42    --  101.75 -38.00   0.00   29
 14  \w     37.00  65.00   1.00   16.42    --  101.75 -38.00 -30.00   28
 15  \w     34.00 113.00   1.00   16.42    --  101.75 -77.00  30.00   79
 16  \w     36.00  62.00   1.00   16.42    --  101.75-125.00 120.00   26
 17  \w     33.00  64.00   1.00   16.42    --  101.75 -99.00 120.00   31
 18  \w     35.00  94.00   1.00   16.42    --  101.75 -57.00 150.00   59
 19  \w     32.00 111.00   1.00   16.42    --  101.75 -99.00 -90.00   79
 20  \w     76.00 121.00   1.00   16.42    --  101.75-125.00-120.00   45
 21  \w     32.00  57.00   1.00   16.42    --  101.75 -19.00-120.00   25
 22  \w     31.00  98.00   1.00   16.42    --  101.75   0.00-150.00   67
 23  \w     37.00  66.00   1.00   16.42    --  101.75 -38.00 -90.00   29
 24  \w    -68.00 -40.00   1.00   16.42    --  -80.25 125.00-120.00   28
;
_diffrn_measurement_device 'four-circle diffractometer'
_diffrn_measurement_device_type 'XtaLAB Synergy, Dualflex, AtlasS2'
_diffrn_measurement_method '\w scans'
_diffrn_orient_matrix_type 'CrysAlisPro convention (1999,Acta A55,543-557)'
_diffrn_orient_matrix_UB_11 0.0563192000
_diffrn_orient_matrix_UB_12 -0.0590003000
_diffrn_orient_matrix_UB_13 -0.0592838000
_diffrn_orient_matrix_UB_21 0.0450908000
_diffrn_orient_matrix_UB_22 0.1252869000
_diffrn_orient_matrix_UB_23 -0.0178907000
_diffrn_orient_matrix_UB_31 0.1338849000
_diffrn_orient_matrix_UB_32 -0.0148982000
_diffrn_orient_matrix_UB_33 0.0440170000
_diffrn_radiation_monochromator mirror
_diffrn_radiation_probe x-ray
_diffrn_radiation_type CuK\a
_diffrn_radiation_wavelength 1.54184
_diffrn_reflns_av_R_equivalents 0.0443
_diffrn_reflns_av_unetI/netI 0.0597
_diffrn_reflns_Laue_measured_fraction_full 0.999
_diffrn_reflns_Laue_measured_fraction_max 0.999
_diffrn_reflns_limit_h_max 12
_diffrn_reflns_limit_h_min -10
_diffrn_reflns_limit_k_max 12
_diffrn_reflns_limit_k_min -13
_diffrn_reflns_limit_l_max 24
_diffrn_reflns_limit_l_min -24
_diffrn_reflns_number 17673
_diffrn_reflns_point_group_measured_fraction_full 0.999
_diffrn_reflns_point_group_measured_fraction_max 0.999
_diffrn_reflns_theta_full 66.598
_diffrn_reflns_theta_max 66.597
_diffrn_reflns_theta_min 3.997
_diffrn_source 'micro-focus sealed X-ray tube'
_diffrn_source_type 'PhotonJet (Cu) X-ray Source'
_exptl_absorpt_coefficient_mu 6.439
_exptl_absorpt_correction_T_max 1.000
_exptl_absorpt_correction_T_min 0.312
_exptl_absorpt_correction_type gaussian
_exptl_absorpt_process_details
'CrysAlisPro 1.171.39.27b (Rigaku Oxford Diffraction, 2015) Numerical absorption correction based on gaussian integration over 	a multifaceted crystal model Empirical absorption correction using spherical harmonics, implemented in SCALE3 ABSPACK scaling algorithm.'
_exptl_crystal_colour brown
_exptl_crystal_density_diffrn 1.597
_exptl_crystal_description irregular
_exptl_crystal_F_000 1138
_exptl_crystal_size_max 0.322
_exptl_crystal_size_mid 0.121
_exptl_crystal_size_min 0.06
_refine_diff_density_max 0.847
_refine_diff_density_min -0.428
_refine_diff_density_rms 0.088
_refine_ls_extinction_method none
_refine_ls_goodness_of_fit_ref 1.019
_refine_ls_hydrogen_treatment constr
_refine_ls_matrix_type full
_refine_ls_number_parameters 625
_refine_ls_number_reflns 8112
_refine_ls_number_restraints 698
_refine_ls_restrained_S_all 0.989
_refine_ls_R_factor_all 0.0964
_refine_ls_R_factor_gt 0.0751
_refine_ls_shift/su_max 0.000
_refine_ls_shift/su_mean 0.000
_refine_ls_structure_factor_coef Fsqd
_refine_ls_weighting_details 'w=1/[\s^2^(Fo^2^)+(0.1158P)^2^+3.4584P] where P=(Fo^2^+2Fc^2^)/3'
_refine_ls_weighting_scheme calc
_refine_ls_wR_factor_gt 0.1959
_refine_ls_wR_factor_ref 0.2097
_reflns_Friedel_coverage 0.000
_reflns_number_gt 6013
_reflns_number_total 8112
_reflns_threshold_expression 'I > 2\s(I)'
_cod_data_source_file c9cc05315h2.cif
_cod_data_source_block 9a(exp_271_sq)
_cod_original_formula_sum 'C80 H83.60 Co4 N25 O36.40'
_cod_database_code 7124009
_shelx_shelxl_version_number 2018/3
_chemical_oxdiff_formula C72H78N14O6F24P4Co4
_shelx_space_group_comment
;
The symmetry employed for this shelxl refinement is uniquely defined
by the following loop, which should always be used as a source of
symmetry information in preference to the above space-group names.
They are only intended as comments.
;
_reflns_odcompleteness_completeness 99.84
_reflns_odcompleteness_iscentric 1
_reflns_odcompleteness_theta 66.97
_olex2_refinement_description
;
1. Fixed Uiso
 At 1.2 times of:
  All C(H) groups, All C(H,H) groups, All N(H,H) groups
 At 1.5 times of:
  All C(H,H,H) groups
2. Shared sites
{C40, C40A, C40B}
{N8, N8A}
3. Uiso/Uaniso restraints and constraints
Uanis(C40) = Uanis(C40A) = Uanis(C40B)
Uanis(N8) = Uanis(N8A)
4. Rigid body (RIGU) restrains
 All non-hydrogen atoms
 with sigma for 1-2 distances of 0.004 and sigma for 1-3 distances of 0.004
5. Same fragment restrains
{C40, N8, O7, O6} sigma for 1-2: 0.02, 1-3: 0.04
as
{C40, N8, O6, O7}
{N11, O12, O13, O11} sigma for 1-2: 0.02, 1-3: 0.04
{N21, O21, O22, O23} sigma for 1-2: 0.02, 1-3: 0.04
{N31, O31, O32, O33} sigma for 1-2: 0.02, 1-3: 0.04
as
{N11, O11, O12, O13}
6. Others
 Fixed Sof: C40(0.35) N8(0.35) O6(0.35) O7(0.35) C40A(0.15) N8A(0.15)
 H8AA(0.15) H8AB(0.15) C40B(0.5) H40B(0.5)
7.a Secondary CH2 refined with riding coordinates:
 C6(H6A,H6B), C7(H7A,H7B), C13(H13A,H13B), C24(H24A,H24B), C30(H30A,H30B),
 C31(H31A,H31B)
7.b Aromatic/amide H refined with riding coordinates:
 C1(H1), C2(H2), C3(H3), C4(H4), C9(H9), C10(H10), C11(H11), C12(H12),
 C15(H15), C21(H21), C25(H25), C26(H26), C27(H27), C28(H28), C33(H33), C34(H34),
  C35(H35), C36(H36), C39(H39), C40B(H40B)
7.c X=CH2 refined with riding coordinates:
 N8A(H8AA,H8AB)
7.d Idealised Me refined as rotating group:
 C18(H18A,H18B,H18C), C19(H19A,H19B,H19C), C20(H20A,H20B,H20C)
;
_platon_squeeze_void_probe_radius 1.20
_olex2_submission_special_instructions 'No special instructions were received'
_oxdiff_exptl_absorpt_empirical_details
;
Empirical correction (ABSPACK) includes:
- Absorption correction using spherical harmonics
- Frame scaling
- Detector area scaling
;
_oxdiff_exptl_absorpt_empirical_full_max 1.464
_oxdiff_exptl_absorpt_empirical_full_min 0.666

loop_
_space_group_symop_operation_xyz
'x, y, z'
'-x, -y, -z'

loop_
_atom_site_label
_atom_site_type_symbol
_atom_site_fract_x
_atom_site_fract_y
_atom_site_fract_z
_atom_site_U_iso_or_equiv
_atom_site_adp_type
_atom_site_occupancy
_atom_site_site_symmetry_order
_atom_site_calc_flag
_atom_site_refinement_flags_posn
_atom_site_refinement_flags_adp
_atom_site_refinement_flags_occupancy
_atom_site_disorder_assembly
_atom_site_disorder_group
Co1 Co 0.27223(8) 0.62758(7) 0.32613(4) 0.0332(2) Uani 1 1 d . U . . .
Co2 Co 0.40616(8) 0.81812(7) 0.24054(4) 0.0340(2) Uani 1 1 d . U . . .
O1 O 0.2546(3) 0.7353(3) 0.25744(16) 0.0343(8) Uani 1 1 d . U . . .
N1 N 0.2977(4) 0.5090(4) 0.3911(2) 0.0420(10) Uani 1 1 d . U . . .
N2 N 0.1810(4) 0.4922(4) 0.2716(2) 0.0373(10) Uani 1 1 d . U . . .
N3 N 0.0986(4) 0.6694(4) 0.3466(2) 0.0376(10) Uani 1 1 d . U . . .
N4 N 0.5543(5) 0.9196(5) 0.2319(2) 0.0471(11) Uani 1 1 d . U . . .
N5 N 0.3070(4) 0.9559(4) 0.2050(2) 0.0380(10) Uani 1 1 d . U . . .
N6 N 0.3883(4) 0.7559(4) 0.1506(2) 0.0414(10) Uani 1 1 d . U . . .
C1 C 0.3187(6) 0.5305(6) 0.4562(3) 0.0463(14) Uani 1 1 d . U . . .
H1 H 0.318932 0.611558 0.473962 0.056 Uiso 1 1 calc R . . . .
C2 C 0.3401(6) 0.4374(6) 0.4986(3) 0.0562(16) Uani 1 1 d . U . . .
H2 H 0.356049 0.454075 0.544987 0.067 Uiso 1 1 calc R . . . .
C3 C 0.3380(7) 0.3210(6) 0.4727(3) 0.0593(16) Uani 1 1 d . U . . .
H3 H 0.351042 0.255747 0.500953 0.071 Uiso 1 1 calc R . . . .
C4 C 0.3166(6) 0.2989(6) 0.4049(3) 0.0545(15) Uani 1 1 d . U . . .
H4 H 0.318170 0.218679 0.386233 0.065 Uiso 1 1 calc R . . . .
C5 C 0.2933(6) 0.3938(5) 0.3652(3) 0.0453(13) Uani 1 1 d . U . . .
C6 C 0.2606(6) 0.3832(5) 0.2912(3) 0.0434(13) Uani 1 1 d . U . . .
H6A H 0.342444 0.381574 0.270932 0.052 Uiso 1 1 calc R . . . .
H6B H 0.208993 0.308156 0.276548 0.052 Uiso 1 1 calc R . . . .
C7 C 0.0444(6) 0.4764(5) 0.2897(3) 0.0422(12) Uani 1 1 d . U . . .
H7A H -0.018498 0.452708 0.249458 0.051 Uiso 1 1 calc R . . . .
H7B H 0.045201 0.410839 0.320564 0.051 Uiso 1 1 calc R . . . .
C8 C -0.0002(6) 0.5906(5) 0.3210(3) 0.0417(12) Uani 1 1 d . U . . .
C9 C -0.1297(6) 0.6142(6) 0.3277(3) 0.0531(14) Uani 1 1 d . U . . .
H9 H -0.198314 0.559233 0.308678 0.064 Uiso 1 1 calc R . . . .
C10 C -0.1584(7) 0.7174(7) 0.3620(4) 0.0637(18) Uani 1 1 d . U . . .
H10 H -0.247183 0.734832 0.366774 0.076 Uiso 1 1 calc R . . . .
C11 C -0.0576(7) 0.7960(6) 0.3896(4) 0.0603(17) Uani 1 1 d . U . . .
H11 H -0.075426 0.867330 0.414423 0.072 Uiso 1 1 calc R . . . .
C12 C 0.0690(6) 0.7688(5) 0.3804(3) 0.0453(13) Uani 1 1 d . U . . .
H12 H 0.138498 0.823258 0.398995 0.054 Uiso 1 1 calc R . . . .
C13 C 0.1697(5) 0.5066(4) 0.1989(2) 0.0351(11) Uani 1 1 d . U . . .
H13A H 0.120755 0.436144 0.175024 0.042 Uiso 1 1 calc R . . . .
H13B H 0.259263 0.507663 0.186344 0.042 Uiso 1 1 calc R . . . .
C14 C 0.1002(5) 0.6206(4) 0.1781(2) 0.0318(10) Uani 1 1 d . U . . .
C15 C -0.0026(5) 0.6228(5) 0.1253(2) 0.0346(11) Uani 1 1 d . U . . .
H15 H -0.039862 0.548441 0.105518 0.041 Uiso 1 1 calc R . . . .
C16 C -0.0524(5) 0.7304(5) 0.1008(2) 0.0335(11) Uani 1 1 d . U . . .
C17 C -0.1610(5) 0.7277(5) 0.0399(2) 0.0382(12) Uani 1 1 d . U . . .
C18 C -0.2899(6) 0.6873(7) 0.0596(3) 0.0602(17) Uani 1 1 d . U . . .
H18A H -0.357367 0.678155 0.020338 0.090 Uiso 1 1 calc GR . . . .
H18B H -0.318001 0.747914 0.090962 0.090 Uiso 1 1 calc GR . . . .
H18C H -0.277952 0.609696 0.080222 0.090 Uiso 1 1 calc GR . . . .
C19 C -0.1239(6) 0.6379(6) -0.0137(3) 0.0487(14) Uani 1 1 d . U . . .
H19A H -0.189265 0.641061 -0.053635 0.073 Uiso 1 1 calc GR . . . .
H19B H -0.122308 0.555957 0.002072 0.073 Uiso 1 1 calc GR . . . .
H19C H -0.036474 0.659335 -0.023792 0.073 Uiso 1 1 calc GR . . . .
C20 C -0.1761(8) 0.8511(6) 0.0103(3) 0.071(2) Uani 1 1 d . U . . .
H20A H -0.091028 0.877845 -0.000604 0.106 Uiso 1 1 calc GR . . . .
H20B H -0.205498 0.909770 0.042297 0.106 Uiso 1 1 calc GR . . . .
H20C H -0.241559 0.845078 -0.029843 0.106 Uiso 1 1 calc GR . . . .
C21 C -0.0007(5) 0.8389(5) 0.1322(2) 0.0355(11) Uani 1 1 d . U . . .
H21 H -0.034107 0.913233 0.116289 0.043 Uiso 1 1 calc R . . . .
C22 C 0.0985(5) 0.8404(4) 0.1863(2) 0.0324(11) Uani 1 1 d . U . . .
C23 C 0.1476(4) 0.7309(4) 0.2081(2) 0.0280(10) Uani 1 1 d . U . . .
C24 C 0.1669(5) 0.9525(5) 0.2185(3) 0.0383(12) Uani 1 1 d . U . . .
H24A H 0.166128 0.953944 0.266711 0.046 Uiso 1 1 calc R . . . .
H24B H 0.119793 1.024463 0.201267 0.046 Uiso 1 1 calc R . . . .
C25 C 0.6788(6) 0.8840(7) 0.2302(3) 0.0592(16) Uani 1 1 d . U . . .
H25 H 0.697580 0.800282 0.226740 0.071 Uiso 1 1 calc R . . . .
C26 C 0.7808(7) 0.9695(9) 0.2334(4) 0.079(2) Uani 1 1 d . U . . .
H26 H 0.869030 0.944399 0.232419 0.094 Uiso 1 1 calc R . . . .
C27 C 0.7518(9) 1.0906(10) 0.2379(5) 0.094(3) Uani 1 1 d . U . . .
H27 H 0.820635 1.149359 0.240648 0.112 Uiso 1 1 calc R . . . .
C28 C 0.6252(8) 1.1268(8) 0.2385(4) 0.079(2) Uani 1 1 d . U . . .
H28 H 0.604974 1.210347 0.240933 0.095 Uiso 1 1 calc R . . . .
C29 C 0.5253(6) 1.0389(6) 0.2355(3) 0.0519(14) Uani 1 1 d . U . . .
C30 C 0.3835(6) 1.0648(5) 0.2370(3) 0.0475(14) Uani 1 1 d . U . . .
H30A H 0.357153 1.137484 0.212543 0.057 Uiso 1 1 calc R . . . .
H30B H 0.367005 1.079093 0.283040 0.057 Uiso 1 1 calc R . . . .
C31 C 0.3054(6) 0.9541(6) 0.1320(3) 0.0458(13) Uani 1 1 d . U . . .
H31A H 0.220013 0.984529 0.110421 0.055 Uiso 1 1 calc R . . . .
H31B H 0.376776 1.007341 0.121877 0.055 Uiso 1 1 calc R . . . .
C32 C 0.3245(5) 0.8283(6) 0.1064(3) 0.0430(12) Uani 1 1 d . U . . .
C33 C 0.2863(6) 0.7862(7) 0.0411(3) 0.0571(16) Uani 1 1 d . U . . .
H33 H 0.238035 0.836765 0.010554 0.069 Uiso 1 1 calc R . . . .
C34 C 0.3186(6) 0.6721(7) 0.0212(3) 0.0581(16) Uani 1 1 d . U . . .
H34 H 0.291500 0.641808 -0.022949 0.070 Uiso 1 1 calc R . . . .
C35 C 0.3917(6) 0.6008(7) 0.0667(3) 0.0582(16) Uani 1 1 d . U . . .
H35 H 0.418550 0.522618 0.053285 0.070 Uiso 1 1 calc R . . . .
C36 C 0.4248(5) 0.6437(6) 0.1307(3) 0.0456(13) Uani 1 1 d . U . . .
H36 H 0.474036 0.594539 0.161706 0.055 Uiso 1 1 calc R . . . .
N7 N 0.4541(5) 0.6020(4) 0.3057(2) 0.0421(10) Uani 1 1 d . U . . .
O2 O 0.5086(4) 0.6832(4) 0.27357(18) 0.0439(9) Uani 1 1 d . U . . .
O3 O 0.5266(4) 0.5235(4) 0.3275(2) 0.0520(10) Uani 1 1 d . U . . .
O4 O 0.3550(3) 0.7489(3) 0.38999(16) 0.0367(8) Uani 1 1 d . U . . .
O5 O 0.4264(4) 0.8918(3) 0.32847(16) 0.0385(8) Uani 1 1 d . U . . .
C37 C 0.4104(5) 0.8494(5) 0.3816(2) 0.0345(11) Uani 1 1 d . U . . .
C38 C 0.4572(5) 0.9264(4) 0.4431(2) 0.0342(11) Uani 1 1 d . U . . .
C39 C 0.4032(6) 0.9120(5) 0.4998(3) 0.0436(13) Uani 1 1 d . U . . .
H39 H 0.336786 0.851915 0.500395 0.052 Uiso 1 1 calc R . . A .
C40 C 0.4457(6) 0.9848(5) 0.5557(3) 0.0426(12) Uani 0.35 1 d D U P B 1
N8 N 0.3792(14) 0.9558(12) 0.6082(6) 0.081(4) Uani 0.35 1 d D U P B 1
O6 O 0.4058(19) 0.8539(16) 0.6341(7) 0.093(5) Uani 0.35 1 d D U P B 1
O7 O 0.3079(13) 1.0363(19) 0.6254(7) 0.096(5) Uani 0.35 1 d D U P B 1
C40A C 0.4457(6) 0.9848(5) 0.5557(3) 0.0426(12) Uani 0.15 1 d . U P B -2
N8A N 0.3792(14) 0.9558(12) 0.6082(6) 0.081(4) Uani 0.15 1 d . U P B -2
H8AA H 0.319147 0.897439 0.602516 0.098 Uiso 0.15 1 calc R . P B -2
H8AB H 0.397670 0.996069 0.646683 0.098 Uiso 0.15 1 calc R . P B -2
C40B C 0.4457(6) 0.9848(5) 0.5557(3) 0.0426(12) Uani 0.5 1 d . U P B 3
H40B H 0.407678 0.973973 0.594439 0.051 Uiso 0.5 1 calc R . P B 3
N11 N 0.4574(5) 0.3269(5) 0.1429(3) 0.0544(12) Uani 1 1 d D U . . .
O11 O 0.4890(5) 0.3958(5) 0.1938(2) 0.0699(13) Uani 1 1 d D U . . .
O12 O 0.3526(5) 0.2674(5) 0.1375(2) 0.0763(15) Uani 1 1 d D U . . .
O13 O 0.5282(6) 0.3199(6) 0.0995(3) 0.0852(16) Uani 1 1 d D U . . .
N21 N 0.9411(7) 0.2215(5) 0.1339(3) 0.0650(15) Uani 1 1 d D U . . .
O21 O 0.8862(6) 0.3168(5) 0.1170(3) 0.0848(16) Uani 1 1 d D U . . .
O22 O 1.0252(6) 0.2219(5) 0.1818(3) 0.0888(18) Uani 1 1 d D U . . .
O23 O 0.9042(10) 0.1273(5) 0.1022(3) 0.138(3) Uani 1 1 d D U . . .
N31 N 0.1011(6) 1.0860(6) 0.3881(4) 0.0776(17) Uani 1 1 d D U . . .
O31 O 0.2012(5) 1.0319(4) 0.3806(3) 0.0662(12) Uani 1 1 d D U . . .
O32 O 0.0489(7) 1.1485(8) 0.3429(4) 0.143(3) Uani 1 1 d D U . . .
O33 O 0.0573(10) 1.0834(9) 0.4401(5) 0.163(4) Uani 1 1 d D U . . .

loop_
_atom_site_aniso_label
_atom_site_aniso_U_11
_atom_site_aniso_U_22
_atom_site_aniso_U_33
_atom_site_aniso_U_23
_atom_site_aniso_U_13
_atom_site_aniso_U_12
Co1 0.0386(5) 0.0304(4) 0.0276(4) 0.0063(3) -0.0064(3) -0.0051(3)
Co2 0.0357(5) 0.0387(5) 0.0253(4) 0.0063(3) -0.0043(3) -0.0061(3)
O1 0.0326(17) 0.0371(18) 0.0293(17) 0.0011(14) -0.0076(13) -0.0024(14)
N1 0.043(3) 0.043(2) 0.036(2) 0.0057(19) -0.0078(19) -0.008(2)
N2 0.043(2) 0.035(2) 0.032(2) 0.0074(18) -0.0036(18) -0.0019(18)
N3 0.043(2) 0.037(2) 0.030(2) 0.0049(17) -0.0040(18) -0.0077(18)
N4 0.045(2) 0.066(3) 0.028(2) 0.007(2) -0.0017(19) -0.006(2)
N5 0.043(2) 0.037(2) 0.030(2) 0.0072(17) -0.0062(18) -0.0093(18)
N6 0.032(2) 0.055(3) 0.037(2) 0.0036(19) 0.0032(18) -0.0082(19)
C1 0.050(3) 0.050(3) 0.037(3) 0.012(2) -0.005(2) -0.015(3)
C2 0.057(4) 0.065(4) 0.043(3) 0.024(3) -0.009(3) -0.013(3)
C3 0.062(4) 0.055(3) 0.058(3) 0.031(3) -0.008(3) -0.006(3)
C4 0.061(4) 0.040(3) 0.060(3) 0.018(3) -0.006(3) -0.005(3)
C5 0.046(3) 0.041(3) 0.045(3) 0.010(2) -0.010(2) -0.007(2)
C6 0.053(3) 0.031(3) 0.044(3) 0.007(2) -0.005(3) -0.001(2)
C7 0.049(3) 0.037(3) 0.037(3) 0.008(2) -0.006(2) -0.010(2)
C8 0.046(3) 0.042(3) 0.035(3) 0.006(2) -0.001(2) -0.013(2)
C9 0.043(3) 0.064(4) 0.051(4) 0.004(3) 0.004(3) -0.013(3)
C10 0.049(4) 0.069(4) 0.075(5) -0.007(3) 0.018(3) -0.007(3)
C11 0.055(3) 0.060(4) 0.066(4) -0.012(3) 0.016(3) -0.004(3)
C12 0.048(3) 0.041(3) 0.046(3) -0.001(2) 0.007(3) -0.008(2)
C13 0.042(3) 0.029(2) 0.031(2) 0.000(2) -0.005(2) -0.006(2)
C14 0.033(3) 0.032(2) 0.029(2) 0.0034(19) -0.0019(19) -0.0007(19)
C15 0.036(3) 0.037(3) 0.029(2) 0.001(2) -0.001(2) -0.006(2)
C16 0.027(2) 0.043(3) 0.029(2) 0.004(2) -0.0013(19) 0.002(2)
C17 0.032(3) 0.048(3) 0.030(3) 0.002(2) -0.009(2) -0.001(2)
C18 0.039(3) 0.090(5) 0.047(4) -0.009(3) -0.004(3) -0.001(3)
C19 0.044(3) 0.066(4) 0.032(3) 0.000(3) -0.006(2) 0.002(3)
C20 0.087(5) 0.057(4) 0.055(4) 0.010(3) -0.036(4) 0.000(3)
C21 0.034(3) 0.041(3) 0.029(2) 0.001(2) -0.002(2) 0.005(2)
C22 0.031(2) 0.032(2) 0.032(2) 0.0029(19) -0.0028(19) -0.0036(19)
C23 0.023(2) 0.036(2) 0.023(2) 0.0049(18) -0.0025(17) 0.0010(18)
C24 0.042(3) 0.034(3) 0.034(3) 0.003(2) -0.010(2) 0.001(2)
C25 0.045(3) 0.092(5) 0.042(3) 0.003(3) 0.011(3) -0.005(3)
C26 0.045(4) 0.129(6) 0.064(5) 0.011(5) 0.013(3) -0.014(4)
C27 0.071(4) 0.109(6) 0.100(7) 0.039(6) 0.001(5) -0.027(4)
C28 0.067(4) 0.075(5) 0.089(5) 0.038(4) -0.017(4) -0.032(3)
C29 0.050(3) 0.058(3) 0.044(3) 0.017(3) -0.009(3) -0.015(3)
C30 0.051(3) 0.035(3) 0.050(3) 0.010(2) -0.014(3) -0.014(2)
C31 0.041(3) 0.059(3) 0.035(3) 0.016(2) -0.006(2) -0.008(3)
C32 0.035(3) 0.062(3) 0.032(3) 0.007(2) 0.005(2) -0.014(2)
C33 0.054(4) 0.087(4) 0.028(3) 0.005(3) 0.002(2) -0.017(3)
C34 0.050(4) 0.089(4) 0.035(3) -0.008(3) 0.011(3) -0.031(3)
C35 0.052(4) 0.080(5) 0.045(3) -0.009(3) 0.019(3) -0.014(3)
C36 0.035(3) 0.056(3) 0.047(3) -0.004(3) 0.013(2) -0.008(2)
N7 0.047(3) 0.043(2) 0.030(2) 0.0014(18) -0.0131(19) 0.0019(19)
O2 0.044(2) 0.049(2) 0.036(2) 0.0109(17) -0.0028(16) -0.0022(17)
O3 0.047(2) 0.049(2) 0.055(2) 0.0098(19) -0.0108(19) 0.0047(18)
O4 0.046(2) 0.0335(18) 0.0281(17) 0.0070(14) -0.0047(15) -0.0085(15)
O5 0.044(2) 0.041(2) 0.0284(17) 0.0064(14) -0.0038(15) -0.0108(16)
C37 0.036(3) 0.038(3) 0.027(2) 0.005(2) -0.001(2) -0.002(2)
C38 0.036(3) 0.032(3) 0.032(2) 0.0053(19) -0.004(2) -0.006(2)
C39 0.047(3) 0.046(3) 0.035(2) 0.003(2) -0.002(2) -0.017(2)
C40 0.044(3) 0.046(3) 0.036(3) 0.002(2) 0.003(2) -0.011(2)
N8 0.097(9) 0.099(9) 0.051(6) -0.017(5) 0.030(6) -0.031(7)
O6 0.135(14) 0.098(10) 0.053(8) 0.002(7) 0.043(9) -0.047(9)
O7 0.039(7) 0.180(14) 0.061(9) -0.044(9) -0.005(6) 0.005(8)
C40A 0.044(3) 0.046(3) 0.036(3) 0.002(2) 0.003(2) -0.011(2)
N8A 0.097(9) 0.099(9) 0.051(6) -0.017(5) 0.030(6) -0.031(7)
C40B 0.044(3) 0.046(3) 0.036(3) 0.002(2) 0.003(2) -0.011(2)
N11 0.054(3) 0.059(3) 0.049(3) 0.008(2) 0.000(2) 0.007(2)
O11 0.069(3) 0.069(3) 0.066(3) -0.016(2) 0.003(2) 0.003(2)
O12 0.079(3) 0.078(3) 0.065(3) 0.017(3) -0.015(3) -0.023(3)
O13 0.084(4) 0.109(5) 0.065(3) -0.005(3) 0.024(3) 0.002(3)
N21 0.104(5) 0.046(3) 0.044(3) 0.012(2) 0.006(3) -0.004(3)
O21 0.088(4) 0.068(3) 0.100(4) 0.029(3) 0.011(3) 0.009(3)
O22 0.105(4) 0.053(3) 0.095(4) 0.019(3) -0.034(3) -0.009(3)
O23 0.274(10) 0.057(3) 0.062(4) -0.001(3) -0.043(5) 0.005(4)
N31 0.058(4) 0.072(4) 0.097(5) -0.023(4) 0.004(3) -0.010(3)
O31 0.061(3) 0.053(3) 0.081(3) -0.003(2) 0.001(2) -0.002(2)
O32 0.100(5) 0.137(7) 0.166(7) -0.003(5) -0.062(5) 0.025(5)
O33 0.176(8) 0.172(8) 0.160(7) -0.052(6) 0.108(7) -0.047(7)

loop_
_atom_type_symbol
_atom_type_description
_atom_type_scat_dispersion_real
_atom_type_scat_dispersion_imag
_atom_type_scat_source
C C 0.0181 0.0091 'International Tables Vol C Tables 4.2.6.8 and 6.1.1.4'
H H 0.0000 0.0000 'International Tables Vol C Tables 4.2.6.8 and 6.1.1.4'
N N 0.0311 0.0180 'International Tables Vol C Tables 4.2.6.8 and 6.1.1.4'
O O 0.0492 0.0322 'International Tables Vol C Tables 4.2.6.8 and 6.1.1.4'
Co Co -2.3653 3.6143 'International Tables Vol C Tables 4.2.6.8 and 6.1.1.4'

loop_
_exptl_crystal_face_index_h
_exptl_crystal_face_index_k
_exptl_crystal_face_index_l
_exptl_crystal_face_perp_dist
0 7 4 0.0630
0 -7 -4 0.0431
-5 5 -3 0.1138
5 -4 4 0.1033
0 -1 13 0.0298
0 1 -13 0.0298
-5 0 10 0.1030
4 1 -12 0.1007
-7 1 1 0.1401

loop_
_geom_angle_atom_site_label_1
_geom_angle_atom_site_label_2
_geom_angle_atom_site_label_3
_geom_angle
_geom_angle_site_symmetry_1
_geom_angle_site_symmetry_3
O1 Co1 N1 175.05(19) . .
O1 Co1 N2 94.75(16) . .
O1 Co1 N3 90.94(16) . .
O1 Co1 N7 85.56(17) . .
O1 Co1 O4 92.73(14) . .
N1 Co1 N2 82.54(18) . .
N1 Co1 N3 92.96(19) . .
N1 Co1 N7 90.77(19) . .
N1 Co1 O4 90.23(17) . .
N2 Co1 N7 99.19(19) . .
N3 Co1 N2 85.44(18) . .
N3 Co1 N7 174.40(19) . .
O4 Co1 N2 171.90(16) . .
O4 Co1 N3 91.33(17) . .
O4 Co1 N7 84.49(17) . .
O1 Co2 N4 172.05(19) . .
O1 Co2 N5 93.88(17) . .
O1 Co2 N6 93.76(17) . .
O1 Co2 O2 87.90(15) . .
O1 Co2 O5 89.15(15) . .
N4 Co2 N5 82.4(2) . .
N4 Co2 O2 95.95(19) . .
N4 Co2 O5 83.95(18) . .
N6 Co2 N4 92.94(19) . .
N6 Co2 N5 85.35(19) . .
N6 Co2 O2 93.53(19) . .
N6 Co2 O5 175.85(18) . .
O2 Co2 N5 177.96(18) . .
O5 Co2 N5 91.52(17) . .
O5 Co2 O2 89.53(16) . .
Co2 O1 Co1 118.67(16) . .
C23 O1 Co1 122.2(3) . .
C23 O1 Co2 116.6(3) . .
C1 N1 Co1 126.4(4) . .
C1 N1 C5 119.9(5) . .
C5 N1 Co1 113.7(4) . .
C6 N2 Co1 104.8(3) . .
C6 N2 C7 108.6(4) . .
C7 N2 Co1 109.2(3) . .
C13 N2 Co1 114.0(3) . .
C13 N2 C6 110.9(4) . .
C13 N2 C7 109.2(4) . .
C8 N3 Co1 115.3(4) . .
C12 N3 Co1 126.0(4) . .
C12 N3 C8 118.7(5) . .
C25 N4 Co2 126.6(5) . .
C25 N4 C29 120.5(6) . .
C29 N4 Co2 112.4(4) . .
C24 N5 Co2 111.4(3) . .
C30 N5 Co2 104.8(3) . .
C30 N5 C24 113.1(4) . .
C31 N5 Co2 109.5(4) . .
C31 N5 C24 108.6(4) . .
C31 N5 C30 109.4(4) . .
C32 N6 Co2 114.8(4) . .
C32 N6 C36 119.9(5) . .
C36 N6 Co2 125.0(4) . .
N1 C1 C2 121.4(6) . .
C3 C2 C1 119.0(6) . .
C2 C3 C4 119.5(6) . .
C5 C4 C3 119.3(6) . .
N1 C5 C4 120.9(5) . .
N1 C5 C6 113.8(5) . .
C4 C5 C6 125.3(5) . .
N2 C6 C5 106.4(4) . .
C8 C7 N2 111.0(4) . .
N3 C8 C7 114.6(5) . .
N3 C8 C9 121.1(5) . .
C9 C8 C7 124.2(5) . .
C10 C9 C8 119.4(6) . .
C9 C10 C11 119.6(6) . .
C12 C11 C10 118.4(6) . .
N3 C12 C11 122.8(5) . .
N2 C13 C14 112.5(4) . .
C15 C14 C13 123.1(4) . .
C23 C14 C13 119.2(4) . .
C23 C14 C15 117.4(4) . .
C16 C15 C14 122.2(5) . .
C15 C16 C17 120.0(4) . .
C15 C16 C21 118.2(4) . .
C21 C16 C17 121.8(4) . .
C18 C17 C16 109.1(4) . .
C18 C17 C19 109.1(5) . .
C18 C17 C20 110.2(5) . .
C19 C17 C16 109.5(4) . .
C20 C17 C16 111.5(4) . .
C20 C17 C19 107.3(5) . .
C22 C21 C16 121.3(5) . .
C21 C22 C23 118.5(4) . .
C21 C22 C24 124.2(5) . .
C23 C22 C24 116.9(4) . .
O1 C23 C14 120.3(4) . .
O1 C23 C22 117.2(4) . .
C22 C23 C14 122.3(4) . .
C22 C24 N5 109.8(4) . .
N4 C25 C26 120.4(8) . .
C27 C26 C25 119.1(8) . .
C28 C27 C26 120.6(8) . .
C27 C28 C29 118.9(8) . .
N4 C29 C28 120.5(7) . .
N4 C29 C30 114.6(5) . .
C28 C29 C30 124.9(7) . .
C29 C30 N5 106.5(5) . .
C32 C31 N5 109.4(4) . .
N6 C32 C31 115.1(5) . .
N6 C32 C33 120.5(6) . .
C33 C32 C31 124.3(6) . .
C34 C33 C32 119.8(6) . .
C33 C34 C35 118.9(6) . .
C36 C35 C34 119.8(7) . .
N6 C36 C35 120.9(6) . .
O2 N7 Co1 119.4(3) . .
O3 N7 Co1 124.6(4) . .
O3 N7 O2 115.4(5) . .
N7 O2 Co2 119.5(3) . .
C37 O4 Co1 130.0(3) . .
C37 O5 Co2 130.8(3) . .
O4 C37 C38 115.7(4) . .
O5 C37 O4 127.6(5) . .
O5 C37 C38 116.6(4) . .
C39 C38 C37 120.6(5) . .
C39 C38 C40 118.3(5) . 2_676
C40 C38 C37 121.2(5) 2_676 .
C40 C39 C38 119.9(5) . .
C40A C39 C38 119.9(5) . .
C40B C39 C38 119.9(5) . .
C38 C40 N8 126.9(7) 2_676 .
C39 C40 C38 121.8(5) . 2_676
C39 C40 N8 111.3(7) . .
O6 N8 C40 117.3(11) . .
O7 N8 C40 114.0(13) . .
O7 N8 O6 128.6(16) . .
C39 C40A N8A 111.3(7) . .
C39 C40B C38 121.8(5) . 2_676
O12 N11 O11 118.4(6) . .
O13 N11 O11 120.5(6) . .
O13 N11 O12 121.1(6) . .
O22 N21 O21 120.4(6) . .
O22 N21 O23 121.3(6) . .
O23 N21 O21 118.3(6) . .
O31 N31 O32 118.4(8) . .
O31 N31 O33 120.3(8) . .
O33 N31 O32 121.2(9) . .

loop_
_geom_bond_atom_site_label_1
_geom_bond_atom_site_label_2
_geom_bond_distance
_geom_bond_site_symmetry_2
Co1 O1 1.887(3) .
Co1 N1 1.915(5) .
Co1 N2 1.964(4) .
Co1 N3 1.942(5) .
Co1 N7 1.990(5) .
Co1 O4 1.923(3) .
Co2 O1 1.885(4) .
Co2 N4 1.918(5) .
Co2 N5 1.954(4) .
Co2 N6 1.917(5) .
Co2 O2 1.928(4) .
Co2 O5 1.922(4) .
O1 C23 1.374(5) .
N1 C1 1.331(7) .
N1 C5 1.353(7) .
N2 C6 1.501(7) .
N2 C7 1.513(7) .
N2 C13 1.498(6) .
N3 C8 1.356(7) .
N3 C12 1.331(7) .
N4 C25 1.342(8) .
N4 C29 1.358(8) .
N5 C24 1.504(7) .
N5 C30 1.498(7) .
N5 C31 1.496(7) .
N6 C32 1.343(7) .
N6 C36 1.360(8) .
C1 C2 1.385(8) .
C2 C3 1.366(10) .
C3 C4 1.384(9) .
C4 C5 1.366(8) .
C5 C6 1.504(8) .
C7 C8 1.494(8) .
C8 C9 1.381(8) .
C9 C10 1.366(10) .
C10 C11 1.380(9) .
C11 C12 1.372(9) .
C13 C14 1.505(7) .
C14 C15 1.396(7) .
C14 C23 1.389(7) .
C15 C16 1.390(7) .
C16 C17 1.543(6) .
C16 C21 1.395(7) .
C17 C18 1.510(8) .
C17 C19 1.535(8) .
C17 C20 1.527(8) .
C21 C22 1.388(7) .
C22 C23 1.388(7) .
C22 C24 1.493(7) .
C25 C26 1.397(10) .
C26 C27 1.378(13) .
C27 C28 1.363(12) .
C28 C29 1.399(9) .
C29 C30 1.489(9) .
C31 C32 1.487(9) .
C32 C33 1.393(8) .
C33 C34 1.366(10) .
C34 C35 1.392(10) .
C35 C36 1.365(8) .
N7 O2 1.313(6) .
N7 O3 1.209(6) .
O4 C37 1.279(6) .
O5 C37 1.244(6) .
C37 C38 1.499(7) .
C38 C39 1.381(8) .
C38 C40 1.391(7) 2_676
C39 C40 1.379(8) .
C39 C40A 1.379(8) .
C39 C40B 1.379(8) .
C40 N8 1.410(14) .
N8 O6 1.288(16) .
N8 O7 1.227(15) .
C40A N8A 1.410(14) .
N11 O11 1.260(6) .
N11 O12 1.242(6) .
N11 O13 1.232(6) .
N21 O21 1.242(6) .
N21 O22 1.207(6) .
N21 O23 1.225(7) .
N31 O31 1.217(7) .
N31 O32 1.247(8) .
N31 O33 1.220(8) .

loop_
_exptl_oxdiff_crystal_face_indexfrac_h
_exptl_oxdiff_crystal_face_indexfrac_k
_exptl_oxdiff_crystal_face_indexfrac_l
_exptl_oxdiff_crystal_face_x
_exptl_oxdiff_crystal_face_y
_exptl_oxdiff_crystal_face_z
0.0003 6.9954 4.0138 -0.6507 0.8046 0.0725
-0.0003 -6.9954 -4.0138 0.6507 -0.8046 -0.0725
-4.9989 4.9998 -2.9897 -0.3993 0.4545 -0.8754
4.9990 -4.0006 3.9918 0.2809 -0.3472 0.9046
0.0008 -1.0037 13.0052 -0.7117 -0.3584 0.5875
-0.0008 1.0037 -13.0052 0.7117 0.3584 -0.5875
-4.9981 -0.0020 10.0089 -0.8747 -0.4047 -0.2286
3.9983 1.0024 -12.0075 0.8779 0.5207 -0.0082
-6.9982 1.0008 1.0072 -0.5129 -0.2082 -0.9075
